data_4118060
loop_
_publ_author_name
'Robert E. Jilek'
'Liam P. Spencer'
'Richard A. Lewis'
'Brian L. Scott'
'Trevor W. Hayton'
'James M. Boncella'

_publ_section_title
;
 A Direct Route to Bis(imido)uranium(V) Halides via Metathesis of Uranium
 Tetrachloride
;
_journal_name_full 'Journal of the American Chemical Society'
_journal_page_first 9876
_journal_page_last 9878
_journal_paper_doi 10.1021/ja2108432
_journal_volume 134
_journal_year 2012
_chemical_formula_moiety 'C60 H82 Cl N6 U'
_chemical_formula_sum 'C60 H82 Cl N6 U'
_chemical_formula_weight 1160.80
_chemical_name_common apx1169
_chemical_name_systematic
; 
 ? 
;
_space_group_IT_number 14
_symmetry_cell_setting monoclinic
_symmetry_space_group_name_Hall '-P 2ybc'
_symmetry_space_group_name_H-M 'P 1 21/c 1'
_atom_sites_solution_hydrogens geom
_atom_sites_solution_primary direct
_atom_sites_solution_secondary difmap
_audit_creation_method SHELXL-97
_cell_angle_alpha 90.00
_cell_angle_beta 102.5540(10)
_cell_angle_gamma 90.00
_cell_formula_units_Z 4
_cell_length_a 15.2619(13)
_cell_length_b 20.2744(17)
_cell_length_c 18.7925(15)
_cell_measurement_reflns_used 5103
_cell_measurement_temperature 296(2)
_cell_measurement_theta_max 18.77
_cell_measurement_theta_min 2.18
_cell_volume 5675.9(8)
_computing_cell_refinement 'SAINT, Bruker'
_computing_data_collection 'APEX II, v. 7.0, Bruker'
_computing_data_reduction 'SAINT, Bruker'
_computing_molecular_graphics 'SHELXTL, Bruker'
_computing_publication_material 'SHELXTL, Bruker'
_computing_structure_refinement 'SHELXL-97 (Sheldrick, 1997)'
_computing_structure_solution 'SHELXS-97 (Sheldrick, 1990)'
_diffrn_ambient_temperature 296(2)
_diffrn_measured_fraction_theta_full 0.997
_diffrn_measured_fraction_theta_max 0.997
_diffrn_measurement_device_type 'Bruker D8 with APEX II CCD'
_diffrn_measurement_method '\w scans'
_diffrn_radiation_monochromator graphite
_diffrn_radiation_source 'fine-focus sealed tube'
_diffrn_radiation_type MoK\a
_diffrn_radiation_wavelength 0.71073
_diffrn_reflns_av_R_equivalents 0.0932
_diffrn_reflns_av_sigmaI/netI 0.0723
_diffrn_reflns_limit_h_max 18
_diffrn_reflns_limit_h_min -18
_diffrn_reflns_limit_k_max 24
_diffrn_reflns_limit_k_min -24
_diffrn_reflns_limit_l_max 22
_diffrn_reflns_limit_l_min -22
_diffrn_reflns_number 54709
_diffrn_reflns_theta_full 25.39
_diffrn_reflns_theta_max 25.39
_diffrn_reflns_theta_min 1.86
_exptl_absorpt_coefficient_mu 2.948
_exptl_absorpt_correction_T_max 0.7186
_exptl_absorpt_correction_T_min 0.4251
_exptl_absorpt_correction_type multi-scan
_exptl_absorpt_process_details 'SADABS, R. Blessing, 1995'
_exptl_crystal_colour red
_exptl_crystal_density_diffrn 1.358
_exptl_crystal_description block
_exptl_crystal_F_000 2372
_exptl_crystal_size_max 0.35
_exptl_crystal_size_mid 0.18
_exptl_crystal_size_min 0.12
_refine_diff_density_max 1.247
_refine_diff_density_min -1.051
_refine_diff_density_rms 0.119
_refine_ls_extinction_method none
_refine_ls_goodness_of_fit_ref 0.998
_refine_ls_hydrogen_treatment constr
_refine_ls_matrix_type full
_refine_ls_number_parameters 613
_refine_ls_number_reflns 10425
_refine_ls_number_restraints 0
_refine_ls_restrained_S_all 0.998
_refine_ls_R_factor_all 0.0669
_refine_ls_R_factor_gt 0.0386
_refine_ls_shift/su_max 0.001
_refine_ls_shift/su_mean 0.000
_refine_ls_structure_factor_coef Fsqd
_refine_ls_weighting_details 'calc w=1/[\s^2^(Fo^2^)+(0.0364P)^2^+0.0000P] where P=(Fo^2^+2Fc^2^)/3'
_refine_ls_weighting_scheme calc
_refine_ls_wR_factor_gt 0.0774
_refine_ls_wR_factor_ref 0.0875
_reflns_number_gt 7596
_reflns_number_total 10425
_reflns_threshold_expression >2sigma(I)
_cod_data_source_file ja2108432_si_003.cif
_cod_data_source_block apx1169
_cod_database_code 4118060

loop_
_symmetry_equiv_pos_as_xyz
'x, y, z'
'-x, y+1/2, -z+1/2'
'-x, -y, -z'
'x, -y-1/2, z-1/2'

loop_
_atom_site_label
_atom_site_type_symbol
_atom_site_fract_x
_atom_site_fract_y
_atom_site_fract_z
_atom_site_U_iso_or_equiv
_atom_site_adp_type
_atom_site_occupancy
_atom_site_symmetry_multiplicity
_atom_site_calc_flag
_atom_site_refinement_flags
U1 U 0.236710(12) 0.282928(9) 0.381473(10) 0.01952(7) Uani 1 1 d .
Cl1 Cl 0.24373(9) 0.31515(6) 0.52359(7) 0.0301(3) Uani 1 1 d .
N1 N 0.3655(3) 0.26056(19) 0.3968(2) 0.0223(10) Uani 1 1 d .
N2 N 0.1106(3) 0.30900(19) 0.3414(2) 0.0223(10) Uani 1 1 d .
N3 N 0.2988(3) 0.32793(19) 0.2675(2) 0.0223(10) Uani 1 1 d .
N4 N 0.2581(3) 0.40895(19) 0.3684(2) 0.0234(10) Uani 1 1 d .
N5 N 0.1778(3) 0.18712(19) 0.2923(2) 0.0220(10) Uani 1 1 d .
N6 N 0.2231(3) 0.1627(2) 0.4345(2) 0.0222(10) Uani 1 1 d .
C1 C 0.4546(3) 0.2558(2) 0.3906(3) 0.0230(12) Uani 1 1 d .
C2 C 0.4836(3) 0.1993(2) 0.3572(3) 0.0243(12) Uani 1 1 d .
C3 C 0.5718(4) 0.1960(3) 0.3505(3) 0.0382(15) Uani 1 1 d .
H3A H 0.5911 0.1589 0.3291 0.046 Uiso 1 1 calc R
C4 C 0.6324(4) 0.2464(3) 0.3747(3) 0.0437(16) Uani 1 1 d .
H4A H 0.6915 0.2432 0.3695 0.052 Uiso 1 1 calc R
C5 C 0.6039(4) 0.3007(3) 0.4062(3) 0.0415(16) Uani 1 1 d .
H5A H 0.6451 0.3341 0.4230 0.050 Uiso 1 1 calc R
C6 C 0.5165(4) 0.3084(3) 0.4143(3) 0.0311(13) Uani 1 1 d .
C7 C 0.4213(4) 0.1427(3) 0.3348(3) 0.0328(14) Uani 1 1 d .
H7A H 0.3604 0.1611 0.3225 0.039 Uiso 1 1 calc R
C8 C 0.4252(4) 0.0974(3) 0.3998(3) 0.0463(17) Uani 1 1 d .
H8A H 0.4148 0.1226 0.4405 0.069 Uiso 1 1 calc R
H8B H 0.4832 0.0770 0.4126 0.069 Uiso 1 1 calc R
H8C H 0.3798 0.0639 0.3876 0.069 Uiso 1 1 calc R
C9 C 0.4353(4) 0.1060(3) 0.2673(3) 0.0543(19) Uani 1 1 d .
H9A H 0.4316 0.1366 0.2277 0.081 Uiso 1 1 calc R
H9B H 0.3898 0.0729 0.2540 0.081 Uiso 1 1 calc R
H9C H 0.4934 0.0855 0.2776 0.081 Uiso 1 1 calc R
C10 C 0.4851(4) 0.3684(3) 0.4493(3) 0.0384(15) Uani 1 1 d .
H10A H 0.4223 0.3758 0.4249 0.046 Uiso 1 1 calc R
C11 C 0.5368(5) 0.4308(3) 0.4378(4) 0.063(2) Uani 1 1 d .
H11A H 0.5332 0.4372 0.3867 0.095 Uiso 1 1 calc R
H11B H 0.5986 0.4262 0.4625 0.095 Uiso 1 1 calc R
H11C H 0.5112 0.4682 0.4572 0.095 Uiso 1 1 calc R
C12 C 0.4865(4) 0.3569(3) 0.5297(3) 0.0491(17) Uani 1 1 d .
H12A H 0.4522 0.3181 0.5348 0.074 Uiso 1 1 calc R
H12B H 0.4609 0.3943 0.5489 0.074 Uiso 1 1 calc R
H12C H 0.5474 0.3509 0.5560 0.074 Uiso 1 1 calc R
C13 C 0.0208(3) 0.3183(2) 0.3079(3) 0.0235(12) Uani 1 1 d .
C14 C -0.0043(3) 0.3452(2) 0.2368(3) 0.0235(12) Uani 1 1 d .
C15 C -0.0947(4) 0.3503(3) 0.2035(3) 0.0314(13) Uani 1 1 d .
H15A H -0.1109 0.3670 0.1563 0.038 Uiso 1 1 calc R
C16 C -0.1603(4) 0.3315(3) 0.2385(3) 0.0337(14) Uani 1 1 d .
H16A H -0.2204 0.3348 0.2150 0.040 Uiso 1 1 calc R
C17 C -0.1367(4) 0.3074(3) 0.3092(3) 0.0340(14) Uani 1 1 d .
H17A H -0.1815 0.2961 0.3336 0.041 Uiso 1 1 calc R
C18 C -0.0472(4) 0.3002(2) 0.3442(3) 0.0263(13) Uani 1 1 d .
C19 C 0.0656(3) 0.3720(3) 0.1983(3) 0.0272(13) Uani 1 1 d .
H19A H 0.1245 0.3575 0.2260 0.033 Uiso 1 1 calc R
C20 C 0.0657(4) 0.4468(3) 0.1987(3) 0.0375(15) Uani 1 1 d .
H20A H 0.0733 0.4623 0.2479 0.056 Uiso 1 1 calc R
H20B H 0.0097 0.4627 0.1702 0.056 Uiso 1 1 calc R
H20C H 0.1141 0.4627 0.1782 0.056 Uiso 1 1 calc R
C21 C 0.0551(4) 0.3457(3) 0.1200(3) 0.0417(15) Uani 1 1 d .
H21A H 0.0561 0.2983 0.1208 0.063 Uiso 1 1 calc R
H21B H 0.1037 0.3616 0.0997 0.063 Uiso 1 1 calc R
H21C H -0.0009 0.3606 0.0907 0.063 Uiso 1 1 calc R
C22 C -0.0214(4) 0.2712(3) 0.4199(3) 0.0295(13) Uani 1 1 d .
H22A H 0.0364 0.2907 0.4435 0.035 Uiso 1 1 calc R
C23 C -0.0063(4) 0.1966(3) 0.4145(3) 0.0394(15) Uani 1 1 d .
H23A H 0.0355 0.1886 0.3840 0.059 Uiso 1 1 calc R
H23B H -0.0623 0.1754 0.3938 0.059 Uiso 1 1 calc R
H23C H 0.0173 0.1791 0.4623 0.059 Uiso 1 1 calc R
C24 C -0.0865(4) 0.2849(3) 0.4690(3) 0.0426(15) Uani 1 1 d .
H24A H -0.0948 0.3316 0.4724 0.064 Uiso 1 1 calc R
H24B H -0.0626 0.2673 0.5167 0.064 Uiso 1 1 calc R
H24C H -0.1431 0.2644 0.4489 0.064 Uiso 1 1 calc R
C25 C 0.3329(3) 0.2850(2) 0.2275(3) 0.0260(12) Uani 1 1 d .
H25A H 0.3093 0.2425 0.2229 0.031 Uiso 1 1 calc R
C26 C 0.4011(3) 0.2995(2) 0.1921(3) 0.0254(12) Uani 1 1 d .
H26A H 0.4213 0.2675 0.1641 0.030 Uiso 1 1 calc R
C27 C 0.4391(3) 0.3611(2) 0.1986(3) 0.0246(12) Uani 1 1 d .
C28 C 0.4017(3) 0.4073(2) 0.2383(3) 0.0229(12) Uani 1 1 d .
H28A H 0.4236 0.4503 0.2426 0.027 Uiso 1 1 calc R
C29 C 0.3318(3) 0.3898(2) 0.2716(3) 0.0207(11) Uani 1 1 d .
C30 C 0.2916(3) 0.4373(2) 0.3157(3) 0.0215(12) Uani 1 1 d .
C31 C 0.2870(3) 0.5049(2) 0.3023(3) 0.0202(11) Uani 1 1 d .
H31A H 0.3128 0.5221 0.2658 0.024 Uiso 1 1 calc R
C32 C 0.2445(3) 0.5470(2) 0.3425(3) 0.0209(11) Uani 1 1 d .
C33 C 0.2106(4) 0.5171(3) 0.3978(3) 0.0295(13) Uani 1 1 d .
H33A H 0.1825 0.5426 0.4275 0.035 Uiso 1 1 calc R
C34 C 0.2187(3) 0.4500(3) 0.4084(3) 0.0284(13) Uani 1 1 d .
H34A H 0.1953 0.4317 0.4457 0.034 Uiso 1 1 calc R
C35 C 0.5202(4) 0.3788(2) 0.1656(3) 0.0274(13) Uani 1 1 d .
C36 C 0.5959(4) 0.4042(3) 0.2263(3) 0.0484(17) Uani 1 1 d .
H36A H 0.6468 0.4154 0.2063 0.073 Uiso 1 1 calc R
H36B H 0.6127 0.3705 0.2627 0.073 Uiso 1 1 calc R
H36C H 0.5760 0.4426 0.2481 0.073 Uiso 1 1 calc R
C37 C 0.4922(4) 0.4335(3) 0.1093(3) 0.0414(16) Uani 1 1 d .
H37A H 0.4447 0.4179 0.0708 0.062 Uiso 1 1 calc R
H37B H 0.5427 0.4460 0.0895 0.062 Uiso 1 1 calc R
H37C H 0.4718 0.4711 0.1323 0.062 Uiso 1 1 calc R
C38 C 0.5528(4) 0.3206(3) 0.1285(4) 0.058(2) Uani 1 1 d .
H38A H 0.5053 0.3051 0.0899 0.088 Uiso 1 1 calc R
H38B H 0.5708 0.2858 0.1633 0.088 Uiso 1 1 calc R
H38C H 0.6031 0.3337 0.1088 0.088 Uiso 1 1 calc R
C39 C 0.2272(4) 0.6199(2) 0.3246(3) 0.0273(13) Uani 1 1 d .
C40 C 0.2964(4) 0.6483(3) 0.2850(3) 0.0361(14) Uani 1 1 d .
H40A H 0.3552 0.6451 0.3160 0.054 Uiso 1 1 calc R
H40B H 0.2826 0.6937 0.2733 0.054 Uiso 1 1 calc R
H40C H 0.2947 0.6239 0.2410 0.054 Uiso 1 1 calc R
C41 C 0.1344(4) 0.6260(3) 0.2746(4) 0.0496(18) Uani 1 1 d .
H41A H 0.0901 0.6085 0.2988 0.074 Uiso 1 1 calc R
H41B H 0.1330 0.6017 0.2305 0.074 Uiso 1 1 calc R
H41C H 0.1216 0.6716 0.2630 0.074 Uiso 1 1 calc R
C42 C 0.2298(4) 0.6610(3) 0.3929(3) 0.0463(17) Uani 1 1 d .
H42A H 0.2882 0.6577 0.4244 0.069 Uiso 1 1 calc R
H42B H 0.1855 0.6449 0.4178 0.069 Uiso 1 1 calc R
H42C H 0.2174 0.7063 0.3794 0.069 Uiso 1 1 calc R
C43 C 0.1498(3) 0.2017(2) 0.2222(3) 0.0260(13) Uani 1 1 d .
H43A H 0.1451 0.2460 0.2090 0.031 Uiso 1 1 calc R
C44 C 0.1272(3) 0.1550(3) 0.1675(3) 0.0277(13) Uani 1 1 d .
H44A H 0.1082 0.1684 0.1193 0.033 Uiso 1 1 calc R
C45 C 0.1330(3) 0.0885(3) 0.1845(3) 0.0229(12) Uani 1 1 d .
C46 C 0.1576(3) 0.0736(2) 0.2590(2) 0.0224(12) Uani 1 1 d .
H46A H 0.1601 0.0297 0.2737 0.027 Uiso 1 1 calc R
C47 C 0.1784(3) 0.1227(2) 0.3112(3) 0.0195(11) Uani 1 1 d .
C48 C 0.2024(3) 0.1089(2) 0.3907(3) 0.0219(12) Uani 1 1 d .
C49 C 0.2037(3) 0.0462(2) 0.4185(3) 0.0234(12) Uani 1 1 d .
H49A H 0.1875 0.0110 0.3866 0.028 Uiso 1 1 calc R
C50 C 0.2285(3) 0.0341(2) 0.4926(3) 0.0204(11) Uani 1 1 d .
C51 C 0.2508(3) 0.0885(2) 0.5370(3) 0.0247(12) Uani 1 1 d .
H51A H 0.2682 0.0834 0.5872 0.030 Uiso 1 1 calc R
C52 C 0.2472(3) 0.1510(3) 0.5062(3) 0.0263(12) Uani 1 1 d .
H52A H 0.2625 0.1869 0.5372 0.032 Uiso 1 1 calc R
C53 C 0.1178(4) 0.0343(3) 0.1281(3) 0.0280(13) Uani 1 1 d .
C54 C 0.2085(4) 0.0039(3) 0.1260(3) 0.0480(17) Uani 1 1 d .
H54A H 0.2355 -0.0135 0.1733 0.072 Uiso 1 1 calc R
H54B H 0.2470 0.0370 0.1128 0.072 Uiso 1 1 calc R
H54C H 0.2003 -0.0311 0.0908 0.072 Uiso 1 1 calc R
C55 C 0.0765(4) 0.0614(3) 0.0518(3) 0.0369(15) Uani 1 1 d .
H55A H 0.1152 0.0947 0.0391 0.055 Uiso 1 1 calc R
H55B H 0.0188 0.0803 0.0517 0.055 Uiso 1 1 calc R
H55C H 0.0697 0.0262 0.0169 0.055 Uiso 1 1 calc R
C56 C 0.0539(4) -0.0188(2) 0.1466(3) 0.0343(14) Uani 1 1 d .
H56A H 0.0786 -0.0367 0.1941 0.051 Uiso 1 1 calc R
H56B H 0.0469 -0.0534 0.1110 0.051 Uiso 1 1 calc R
H56C H -0.0035 0.0006 0.1464 0.051 Uiso 1 1 calc R
C57 C 0.2281(3) -0.0365(2) 0.5214(3) 0.0247(12) Uani 1 1 d .
C58 C 0.2665(4) -0.0410(3) 0.6031(3) 0.0300(13) Uani 1 1 d .
H58A H 0.2314 -0.0141 0.6284 0.045 Uiso 1 1 calc R
H58B H 0.3274 -0.0257 0.6137 0.045 Uiso 1 1 calc R
H58C H 0.2648 -0.0860 0.6186 0.045 Uiso 1 1 calc R
C59 C 0.2849(4) -0.0802(3) 0.4834(3) 0.0422(16) Uani 1 1 d .
H59A H 0.2620 -0.0784 0.4317 0.063 Uiso 1 1 calc R
H59B H 0.2828 -0.1248 0.5000 0.063 Uiso 1 1 calc R
H59C H 0.3459 -0.0648 0.4947 0.063 Uiso 1 1 calc R
C60 C 0.1317(4) -0.0604(3) 0.5057(3) 0.0450(17) Uani 1 1 d .
H60A H 0.0969 -0.0325 0.5304 0.068 Uiso 1 1 calc R
H60B H 0.1298 -0.1049 0.5227 0.068 Uiso 1 1 calc R
H60C H 0.1072 -0.0589 0.4542 0.068 Uiso 1 1 calc R

loop_
_atom_site_aniso_label
_atom_site_aniso_U_11
_atom_site_aniso_U_22
_atom_site_aniso_U_33
_atom_site_aniso_U_23
_atom_site_aniso_U_13
_atom_site_aniso_U_12
U1 0.02192(11) 0.01719(10) 0.02149(11) 0.00229(9) 0.00917(7) 0.00253(9)
Cl1 0.0455(9) 0.0221(7) 0.0268(7) 0.0013(6) 0.0165(6) 0.0085(6)
N1 0.023(2) 0.017(2) 0.028(2) 0.0046(18) 0.008(2) 0.0031(18)
N2 0.028(3) 0.019(2) 0.024(2) 0.0016(19) 0.015(2) -0.0002(19)
N3 0.028(3) 0.019(2) 0.021(2) 0.0023(19) 0.0074(19) 0.0046(19)
N4 0.032(3) 0.018(2) 0.027(3) 0.0013(19) 0.020(2) 0.005(2)
N5 0.025(3) 0.019(2) 0.024(2) 0.0038(19) 0.0076(19) 0.0025(19)
N6 0.025(3) 0.024(2) 0.018(2) -0.0017(19) 0.0073(19) -0.0020(19)
C1 0.025(3) 0.022(3) 0.023(3) 0.005(2) 0.007(2) -0.001(2)
C2 0.019(3) 0.027(3) 0.030(3) 0.006(2) 0.010(2) 0.004(2)
C3 0.031(4) 0.036(4) 0.050(4) 0.009(3) 0.014(3) 0.009(3)
C4 0.022(3) 0.054(4) 0.058(4) 0.006(3) 0.016(3) 0.006(3)
C5 0.027(3) 0.044(4) 0.050(4) 0.002(3) 0.001(3) -0.010(3)
C6 0.037(4) 0.029(3) 0.025(3) 0.007(2) 0.000(3) 0.006(3)
C7 0.026(3) 0.024(3) 0.050(4) -0.001(3) 0.014(3) 0.007(3)
C8 0.043(4) 0.027(3) 0.079(5) 0.013(3) 0.035(4) 0.007(3)
C9 0.067(5) 0.040(4) 0.064(5) -0.013(3) 0.030(4) 0.006(3)
C10 0.044(4) 0.033(4) 0.034(4) -0.005(3) 0.000(3) -0.004(3)
C11 0.097(6) 0.038(4) 0.060(5) -0.004(4) 0.028(4) -0.016(4)
C12 0.054(4) 0.055(4) 0.034(4) -0.013(3) 0.001(3) -0.006(3)
C13 0.024(3) 0.016(3) 0.031(3) -0.005(2) 0.006(2) 0.005(2)
C14 0.025(3) 0.017(3) 0.029(3) 0.004(2) 0.007(2) 0.003(2)
C15 0.035(3) 0.026(3) 0.032(3) 0.001(3) 0.004(3) 0.002(3)
C16 0.023(3) 0.025(3) 0.049(4) 0.000(3) 0.000(3) 0.005(2)
C17 0.026(3) 0.028(3) 0.051(4) -0.001(3) 0.016(3) -0.005(3)
C18 0.025(3) 0.018(3) 0.037(3) -0.002(2) 0.010(3) 0.000(2)
C19 0.022(3) 0.033(3) 0.029(3) 0.005(2) 0.009(2) 0.006(2)
C20 0.033(4) 0.042(4) 0.041(4) 0.011(3) 0.014(3) -0.006(3)
C21 0.042(4) 0.048(4) 0.036(4) 0.008(3) 0.012(3) 0.016(3)
C22 0.025(3) 0.035(3) 0.032(3) -0.003(3) 0.014(2) -0.001(2)
C23 0.038(4) 0.046(4) 0.035(3) 0.011(3) 0.010(3) -0.002(3)
C24 0.041(4) 0.053(4) 0.039(4) 0.001(3) 0.020(3) -0.007(3)
C25 0.036(3) 0.015(3) 0.029(3) 0.002(2) 0.011(2) -0.001(3)
C26 0.030(3) 0.016(3) 0.033(3) 0.006(2) 0.014(3) 0.005(2)
C27 0.024(3) 0.024(3) 0.028(3) 0.007(2) 0.010(2) 0.008(2)
C28 0.027(3) 0.015(3) 0.028(3) 0.005(2) 0.008(2) 0.002(2)
C29 0.024(3) 0.022(3) 0.017(3) 0.005(2) 0.006(2) 0.003(2)
C30 0.020(3) 0.022(3) 0.023(3) -0.003(2) 0.004(2) 0.002(2)
C31 0.021(3) 0.020(3) 0.021(3) 0.001(2) 0.007(2) 0.000(2)
C32 0.025(3) 0.019(3) 0.019(3) 0.002(2) 0.006(2) 0.000(2)
C33 0.038(3) 0.027(3) 0.027(3) 0.007(2) 0.018(3) 0.008(3)
C34 0.033(3) 0.031(3) 0.028(3) 0.011(3) 0.022(3) 0.007(3)
C35 0.033(3) 0.021(3) 0.032(3) 0.006(2) 0.015(3) 0.003(2)
C36 0.032(4) 0.060(5) 0.060(4) 0.002(4) 0.025(3) -0.002(3)
C37 0.036(4) 0.047(4) 0.049(4) 0.009(3) 0.026(3) 0.002(3)
C38 0.056(5) 0.036(4) 0.101(6) -0.007(4) 0.058(4) -0.003(3)
C39 0.035(3) 0.021(3) 0.027(3) 0.000(2) 0.007(3) 0.001(2)
C40 0.059(4) 0.018(3) 0.037(3) 0.000(3) 0.022(3) -0.002(3)
C41 0.036(4) 0.030(4) 0.076(5) 0.021(3) -0.003(3) 0.001(3)
C42 0.082(5) 0.016(3) 0.048(4) -0.002(3) 0.031(4) 0.004(3)
C43 0.032(3) 0.023(3) 0.023(3) 0.002(2) 0.006(2) -0.004(2)
C44 0.031(3) 0.031(3) 0.020(3) 0.011(3) 0.004(2) -0.001(3)
C45 0.015(3) 0.030(3) 0.025(3) -0.001(2) 0.008(2) -0.006(2)
C46 0.030(3) 0.022(3) 0.016(3) 0.000(2) 0.006(2) -0.007(2)
C47 0.014(3) 0.020(3) 0.025(3) 0.001(2) 0.006(2) 0.002(2)
C48 0.021(3) 0.019(3) 0.027(3) 0.007(2) 0.009(2) 0.000(2)
C49 0.024(3) 0.023(3) 0.024(3) 0.001(2) 0.006(2) 0.003(2)
C50 0.022(3) 0.021(3) 0.022(3) 0.005(2) 0.012(2) 0.000(2)
C51 0.027(3) 0.028(3) 0.019(3) -0.002(2) 0.006(2) -0.004(2)
C52 0.036(3) 0.021(3) 0.023(3) -0.003(2) 0.010(2) -0.003(3)
C53 0.030(3) 0.029(3) 0.024(3) -0.003(2) 0.004(2) -0.001(3)
C54 0.042(4) 0.052(4) 0.048(4) -0.024(3) 0.004(3) 0.001(3)
C55 0.049(4) 0.033(3) 0.028(3) -0.002(3) 0.008(3) -0.016(3)
C56 0.053(4) 0.021(3) 0.028(3) 0.000(2) 0.006(3) -0.012(3)
C57 0.029(3) 0.023(3) 0.022(3) 0.001(2) 0.006(2) -0.008(2)
C58 0.034(3) 0.024(3) 0.029(3) 0.007(2) 0.002(3) -0.001(3)
C59 0.072(5) 0.026(3) 0.034(4) 0.008(3) 0.025(3) 0.009(3)
C60 0.054(4) 0.036(4) 0.038(4) 0.013(3) -0.005(3) -0.025(3)

loop_
_atom_type_symbol
_atom_type_description
_atom_type_scat_dispersion_real
_atom_type_scat_dispersion_imag
_atom_type_scat_source
C C 0.0033 0.0016 'International Tables Vol C Tables 4.2.6.8 and 6.1.1.4'
H H 0.0000 0.0000 'International Tables Vol C Tables 4.2.6.8 and 6.1.1.4'
N N 0.0061 0.0033 'International Tables Vol C Tables 4.2.6.8 and 6.1.1.4'
Cl Cl 0.1484 0.1585 'International Tables Vol C Tables 4.2.6.8 and 6.1.1.4'
U U -9.6767 9.6646 'International Tables Vol C Tables 4.2.6.8 and 6.1.1.4'

loop_
_geom_angle_atom_site_label_1
_geom_angle_atom_site_label_2
_geom_angle_atom_site_label_3
_geom_angle
N1 U1 N2 166.02(16)
N1 U1 N4 95.63(14)
N2 U1 N4 80.38(14)
N1 U1 N5 96.69(15)
N2 U1 N5 77.44(14)
N4 U1 N5 135.15(12)
N1 U1 N6 83.75(14)
N2 U1 N6 103.81(14)
N4 U1 N6 163.81(12)
N5 U1 N6 60.74(12)
N1 U1 N3 71.44(14)
N2 U1 N3 95.08(14)
N4 U1 N3 61.04(12)
N5 U1 N3 82.65(12)
N6 U1 N3 132.90(12)
N1 U1 Cl1 94.93(12)
N2 U1 Cl1 97.84(12)
N4 U1 Cl1 83.00(9)
N5 U1 Cl1 138.21(9)
N6 U1 Cl1 80.94(9)
N3 U1 Cl1 138.95(9)
C1 N1 U1 164.1(3)
C13 N2 U1 171.4(3)
C25 N3 C29 117.1(4)
C25 N3 U1 118.6(3)
C29 N3 U1 117.6(3)
C30 N4 C34 115.8(4)
C30 N4 U1 124.7(3)
C34 N4 U1 118.3(3)
C43 N5 C47 117.3(4)
C43 N5 U1 117.7(3)
C47 N5 U1 124.9(3)
C52 N6 C48 116.4(4)
C52 N6 U1 120.8(3)
C48 N6 U1 122.3(3)
N1 C1 C2 119.7(4)
N1 C1 C6 120.9(5)
C2 C1 C6 119.3(5)
C3 C2 C1 118.9(5)
C3 C2 C7 120.7(5)
C1 C2 C7 120.3(4)
C4 C3 C2 121.8(6)
C4 C3 H3A 119.1
C2 C3 H3A 119.1
C5 C4 C3 119.0(5)
C5 C4 H4A 120.5
C3 C4 H4A 120.5
C4 C5 C6 122.8(6)
C4 C5 H5A 118.6
C6 C5 H5A 118.6
C5 C6 C1 118.1(5)
C5 C6 C10 122.8(5)
C1 C6 C10 119.1(5)
C2 C7 C9 114.5(5)
C2 C7 C8 109.1(5)
C9 C7 C8 112.7(5)
C2 C7 H7A 106.7
C9 C7 H7A 106.7
C8 C7 H7A 106.7
C7 C8 H8A 109.5
C7 C8 H8B 109.5
H8A C8 H8B 109.5
C7 C8 H8C 109.5
H8A C8 H8C 109.5
H8B C8 H8C 109.5
C7 C9 H9A 109.5
C7 C9 H9B 109.5
H9A C9 H9B 109.5
C7 C9 H9C 109.5
H9A C9 H9C 109.5
H9B C9 H9C 109.5
C6 C10 C12 111.8(5)
C6 C10 C11 112.5(5)
C12 C10 C11 111.7(5)
C6 C10 H10A 106.8
C12 C10 H10A 106.8
C11 C10 H10A 106.8
C10 C11 H11A 109.5
C10 C11 H11B 109.5
H11A C11 H11B 109.5
C10 C11 H11C 109.5
H11A C11 H11C 109.5
H11B C11 H11C 109.5
C10 C12 H12A 109.5
C10 C12 H12B 109.5
H12A C12 H12B 109.5
C10 C12 H12C 109.5
H12A C12 H12C 109.5
H12B C12 H12C 109.5
N2 C13 C14 121.1(4)
N2 C13 C18 120.2(5)
C14 C13 C18 118.7(5)
C15 C14 C13 119.5(5)
C15 C14 C19 119.4(5)
C13 C14 C19 121.0(5)
C16 C15 C14 121.4(5)
C16 C15 H15A 119.3
C14 C15 H15A 119.3
C15 C16 C17 119.7(5)
C15 C16 H16A 120.2
C17 C16 H16A 120.2
C16 C17 C18 120.9(5)
C16 C17 H17A 119.6
C18 C17 H17A 119.6
C17 C18 C13 119.7(5)
C17 C18 C22 121.0(5)
C13 C18 C22 119.3(5)
C20 C19 C14 110.8(4)
C20 C19 C21 110.6(4)
C14 C19 C21 113.2(4)
C20 C19 H19A 107.3
C14 C19 H19A 107.3
C21 C19 H19A 107.3
C19 C20 H20A 109.5
C19 C20 H20B 109.5
H20A C20 H20B 109.5
C19 C20 H20C 109.5
H20A C20 H20C 109.5
H20B C20 H20C 109.5
C19 C21 H21A 109.5
C19 C21 H21B 109.5
H21A C21 H21B 109.5
C19 C21 H21C 109.5
H21A C21 H21C 109.5
H21B C21 H21C 109.5
C18 C22 C24 115.5(5)
C18 C22 C23 109.4(4)
C24 C22 C23 110.3(4)
C18 C22 H22A 107.1
C24 C22 H22A 107.1
C23 C22 H22A 107.1
C22 C23 H23A 109.5
C22 C23 H23B 109.5
H23A C23 H23B 109.5
C22 C23 H23C 109.5
H23A C23 H23C 109.5
H23B C23 H23C 109.5
C22 C24 H24A 109.5
C22 C24 H24B 109.5
H24A C24 H24B 109.5
C22 C24 H24C 109.5
H24A C24 H24C 109.5
H24B C24 H24C 109.5
N3 C25 C26 124.1(5)
N3 C25 H25A 117.9
C26 C25 H25A 117.9
C27 C26 C25 119.9(5)
C27 C26 H26A 120.0
C25 C26 H26A 120.0
C26 C27 C28 116.4(5)
C26 C27 C35 122.5(4)
C28 C27 C35 121.1(4)
C29 C28 C27 120.7(5)
C29 C28 H28A 119.6
C27 C28 H28A 119.6
N3 C29 C28 121.6(4)
N3 C29 C30 116.2(4)
C28 C29 C30 122.2(4)
N4 C30 C31 122.9(4)
N4 C30 C29 113.8(4)
C31 C30 C29 123.2(4)
C30 C31 C32 121.2(5)
C30 C31 H31A 119.4
C32 C31 H31A 119.4
C31 C32 C33 115.5(5)
C31 C32 C39 123.6(4)
C33 C32 C39 120.7(4)
C34 C33 C32 120.0(5)
C34 C33 H33A 120.0
C32 C33 H33A 120.0
N4 C34 C33 124.5(5)
N4 C34 H34A 117.7
C33 C34 H34A 117.7
C38 C35 C36 109.6(5)
C38 C35 C37 108.6(5)
C36 C35 C37 108.9(5)
C38 C35 C27 112.2(4)
C36 C35 C27 108.8(4)
C37 C35 C27 108.6(4)
C35 C36 H36A 109.5
C35 C36 H36B 109.5
H36A C36 H36B 109.5
C35 C36 H36C 109.5
H36A C36 H36C 109.5
H36B C36 H36C 109.5
C35 C37 H37A 109.5
C35 C37 H37B 109.5
H37A C37 H37B 109.5
C35 C37 H37C 109.5
H37A C37 H37C 109.5
H37B C37 H37C 109.5
C35 C38 H38A 109.5
C35 C38 H38B 109.5
H38A C38 H38B 109.5
C35 C38 H38C 109.5
H38A C38 H38C 109.5
H38B C38 H38C 109.5
C42 C39 C41 109.0(5)
C42 C39 C32 111.8(4)
C41 C39 C32 107.9(4)
C42 C39 C40 108.0(4)
C41 C39 C40 108.5(5)
C32 C39 C40 111.6(4)
C39 C40 H40A 109.5
C39 C40 H40B 109.5
H40A C40 H40B 109.5
C39 C40 H40C 109.5
H40A C40 H40C 109.5
H40B C40 H40C 109.5
C39 C41 H41A 109.5
C39 C41 H41B 109.5
H41A C41 H41B 109.5
C39 C41 H41C 109.5
H41A C41 H41C 109.5
H41B C41 H41C 109.5
C39 C42 H42A 109.5
C39 C42 H42B 109.5
H42A C42 H42B 109.5
C39 C42 H42C 109.5
H42A C42 H42C 109.5
H42B C42 H42C 109.5
N5 C43 C44 124.0(5)
N5 C43 H43A 118.0
C44 C43 H43A 118.0
C45 C44 C43 120.1(5)
C45 C44 H44A 119.9
C43 C44 H44A 119.9
C44 C45 C46 115.4(5)
C44 C45 C53 123.8(5)
C46 C45 C53 120.7(5)
C47 C46 C45 121.5(5)
C47 C46 H46A 119.2
C45 C46 H46A 119.2
N5 C47 C46 121.4(4)
N5 C47 C48 115.5(4)
C46 C47 C48 123.1(4)
N6 C48 C49 122.0(5)
N6 C48 C47 115.6(4)
C49 C48 C47 122.4(5)
C48 C49 C50 121.7(5)
C48 C49 H49A 119.2
C50 C49 H49A 119.2
C51 C50 C49 116.3(5)
C51 C50 C57 123.6(4)
C49 C50 C57 120.1(4)
C52 C51 C50 119.7(5)
C52 C51 H51A 120.1
C50 C51 H51A 120.1
N6 C52 C51 123.9(5)
N6 C52 H52A 118.1
C51 C52 H52A 118.1
C45 C53 C54 108.2(4)
C45 C53 C55 111.4(4)
C54 C53 C55 108.2(5)
C45 C53 C56 111.0(4)
C54 C53 C56 110.2(5)
C55 C53 C56 108.0(4)
C53 C54 H54A 109.5
C53 C54 H54B 109.5
H54A C54 H54B 109.5
C53 C54 H54C 109.5
H54A C54 H54C 109.5
H54B C54 H54C 109.5
C53 C55 H55A 109.5
C53 C55 H55B 109.5
H55A C55 H55B 109.5
C53 C55 H55C 109.5
H55A C55 H55C 109.5
H55B C55 H55C 109.5
C53 C56 H56A 109.5
C53 C56 H56B 109.5
H56A C56 H56B 109.5
C53 C56 H56C 109.5
H56A C56 H56C 109.5
H56B C56 H56C 109.5
C60 C57 C59 110.6(5)
C60 C57 C50 108.0(4)
C59 C57 C50 109.4(4)
C60 C57 C58 108.7(4)
C59 C57 C58 107.8(4)
C50 C57 C58 112.5(4)
C57 C58 H58A 109.5
C57 C58 H58B 109.5
H58A C58 H58B 109.5
C57 C58 H58C 109.5
H58A C58 H58C 109.5
H58B C58 H58C 109.5
C57 C59 H59A 109.5
C57 C59 H59B 109.5
H59A C59 H59B 109.5
C57 C59 H59C 109.5
H59A C59 H59C 109.5
H59B C59 H59C 109.5
C57 C60 H60A 109.5
C57 C60 H60B 109.5
H60A C60 H60B 109.5
C57 C60 H60C 109.5
H60A C60 H60C 109.5
H60B C60 H60C 109.5

loop_
_geom_bond_atom_site_label_1
_geom_bond_atom_site_label_2
_geom_bond_distance
U1 N1 1.977(4)
U1 N2 1.980(4)
U1 N4 2.594(4)
U1 N5 2.595(4)
U1 N6 2.659(4)
U1 N3 2.683(4)
U1 Cl1 2.7288(13)
N1 C1 1.393(6)
N2 C13 1.391(6)
N3 C25 1.328(6)
N3 C29 1.348(6)
N4 C30 1.339(6)
N4 C34 1.348(6)
N5 C43 1.326(6)
N5 C47 1.354(6)
N6 C52 1.338(6)
N6 C48 1.361(6)
C1 C2 1.422(7)
C1 C6 1.429(7)
C2 C3 1.382(7)
C2 C7 1.492(7)
C3 C4 1.387(8)
C3 H3A 0.9300
C4 C5 1.366(8)
C4 H4A 0.9300
C5 C6 1.384(8)
C5 H5A 0.9300
C6 C10 1.510(7)
C7 C9 1.526(7)
C7 C8 1.521(7)
C7 H7A 0.9800
C8 H8A 0.9600
C8 H8B 0.9600
C8 H8C 0.9600
C9 H9A 0.9600
C9 H9B 0.9600
C9 H9C 0.9600
C10 C12 1.525(7)
C10 C11 1.532(8)
C10 H10A 0.9800
C11 H11A 0.9600
C11 H11B 0.9600
C11 H11C 0.9600
C12 H12A 0.9600
C12 H12B 0.9600
C12 H12C 0.9600
C13 C14 1.416(7)
C13 C18 1.408(7)
C14 C15 1.390(7)
C14 C19 1.516(7)
C15 C16 1.365(7)
C15 H15A 0.9300
C16 C17 1.389(8)
C16 H16A 0.9300
C17 C18 1.389(7)
C17 H17A 0.9300
C18 C22 1.510(7)
C19 C20 1.516(7)
C19 C21 1.539(7)
C19 H19A 0.9800
C20 H20A 0.9600
C20 H20B 0.9600
C20 H20C 0.9600
C21 H21A 0.9600
C21 H21B 0.9600
C21 H21C 0.9600
C22 C24 1.521(7)
C22 C23 1.538(7)
C22 H22A 0.9800
C23 H23A 0.9600
C23 H23B 0.9600
C23 H23C 0.9600
C24 H24A 0.9600
C24 H24B 0.9600
C24 H24C 0.9600
C25 C26 1.383(7)
C25 H25A 0.9300
C26 C27 1.372(7)
C26 H26A 0.9300
C27 C28 1.395(6)
C27 C35 1.541(7)
C28 C29 1.396(6)
C28 H28A 0.9300
C29 C30 1.486(6)
C30 C31 1.391(6)
C31 C32 1.391(6)
C31 H31A 0.9300
C32 C33 1.397(7)
C32 C39 1.526(7)
C33 C34 1.377(7)
C33 H33A 0.9300
C34 H34A 0.9300
C35 C38 1.509(7)
C35 C36 1.526(8)
C35 C37 1.529(7)
C36 H36A 0.9600
C36 H36B 0.9600
C36 H36C 0.9600
C37 H37A 0.9600
C37 H37B 0.9600
C37 H37C 0.9600
C38 H38A 0.9600
C38 H38B 0.9600
C38 H38C 0.9600
C39 C42 1.523(7)
C39 C41 1.526(7)
C39 C40 1.529(7)
C40 H40A 0.9600
C40 H40B 0.9600
C40 H40C 0.9600
C41 H41A 0.9600
C41 H41B 0.9600
C41 H41C 0.9600
C42 H42A 0.9600
C42 H42B 0.9600
C42 H42C 0.9600
C43 C44 1.385(7)
C43 H43A 0.9300
C44 C45 1.384(7)
C44 H44A 0.9300
C45 C46 1.402(6)
C45 C53 1.508(7)
C46 C47 1.383(6)
C46 H46A 0.9300
C47 C48 1.486(7)
C48 C49 1.373(6)
C49 C50 1.384(6)
C49 H49A 0.9300
C50 C51 1.382(6)
C50 C57 1.530(6)
C51 C52 1.389(7)
C51 H51A 0.9300
C52 H52A 0.9300
C53 C54 1.524(7)
C53 C55 1.537(7)
C53 C56 1.543(7)
C54 H54A 0.9600
C54 H54B 0.9600
C54 H54C 0.9600
C55 H55A 0.9600
C55 H55B 0.9600
C55 H55C 0.9600
C56 H56A 0.9600
C56 H56B 0.9600
C56 H56C 0.9600
C57 C60 1.516(7)
C57 C59 1.521(7)
C57 C58 1.523(6)
C58 H58A 0.9600
C58 H58B 0.9600
C58 H58C 0.9600
C59 H59A 0.9600
C59 H59B 0.9600
C59 H59C 0.9600
C60 H60A 0.9600
C60 H60B 0.9600
C60 H60C 0.9600

loop_
_geom_torsion_atom_site_label_1
_geom_torsion_atom_site_label_2
_geom_torsion_atom_site_label_3
_geom_torsion_atom_site_label_4
_geom_torsion
N2 U1 N1 C1 23.7(17)
N4 U1 N1 C1 -48.9(13)
N5 U1 N1 C1 87.9(13)
N6 U1 N1 C1 147.3(13)
N3 U1 N1 C1 7.9(13)
Cl1 U1 N1 C1 -132.4(13)
N1 U1 N2 C13 71(3)
N4 U1 N2 C13 145(2)
N5 U1 N2 C13 5(2)
N6 U1 N2 C13 -50(2)
N3 U1 N2 C13 86(2)
Cl1 U1 N2 C13 -133(2)
N1 U1 N3 C25 60.1(4)
N2 U1 N3 C25 -116.1(4)
N4 U1 N3 C25 167.8(4)
N5 U1 N3 C25 -39.5(4)
N6 U1 N3 C25 -1.9(4)
Cl1 U1 N3 C25 135.8(3)
N1 U1 N3 C29 -90.4(4)
N2 U1 N3 C29 93.4(4)
N4 U1 N3 C29 17.3(3)
N5 U1 N3 C29 170.0(4)
N6 U1 N3 C29 -152.4(3)
Cl1 U1 N3 C29 -14.7(4)
N1 U1 N4 C30 62.5(4)
N2 U1 N4 C30 -103.9(4)
N5 U1 N4 C30 -42.8(5)
N6 U1 N4 C30 149.5(4)
N3 U1 N4 C30 -2.6(4)
Cl1 U1 N4 C30 156.8(4)
N1 U1 N4 C34 -130.1(4)
N2 U1 N4 C34 63.4(4)
N5 U1 N4 C34 124.5(4)
N6 U1 N4 C34 -43.1(7)
N3 U1 N4 C34 164.8(4)
Cl1 U1 N4 C34 -35.8(4)
N1 U1 N5 C43 -105.6(4)
N2 U1 N5 C43 61.5(4)
N4 U1 N5 C43 -0.7(4)
N6 U1 N5 C43 175.4(4)
N3 U1 N5 C43 -35.4(4)
Cl1 U1 N5 C43 149.2(3)
N1 U1 N5 C47 70.1(4)
N2 U1 N5 C47 -122.7(4)
N4 U1 N5 C47 175.1(3)
N6 U1 N5 C47 -8.8(3)
N3 U1 N5 C47 140.4(4)
Cl1 U1 N5 C47 -35.0(4)
N1 U1 N6 C52 77.9(4)
N2 U1 N6 C52 -114.0(4)
N4 U1 N6 C52 -10.8(7)
N5 U1 N6 C52 179.2(4)
N3 U1 N6 C52 135.3(3)
Cl1 U1 N6 C52 -18.1(3)
N1 U1 N6 C48 -93.8(4)
N2 U1 N6 C48 74.3(4)
N4 U1 N6 C48 177.5(4)
N5 U1 N6 C48 7.5(3)
N3 U1 N6 C48 -36.4(4)
Cl1 U1 N6 C48 170.2(4)
U1 N1 C1 C2 -99.4(13)
U1 N1 C1 C6 77.7(14)
N1 C1 C2 C3 179.0(5)
C6 C1 C2 C3 1.9(7)
N1 C1 C2 C7 -5.3(7)
C6 C1 C2 C7 177.6(5)
C1 C2 C3 C4 -0.7(8)
C7 C2 C3 C4 -176.3(5)
C2 C3 C4 C5 0.2(9)
C3 C4 C5 C6 -1.0(9)
C4 C5 C6 C1 2.2(9)
C4 C5 C6 C10 179.9(5)
N1 C1 C6 C5 -179.6(5)
C2 C1 C6 C5 -2.6(7)
N1 C1 C6 C10 2.6(7)
C2 C1 C6 C10 179.6(5)
C3 C2 C7 C9 -36.7(7)
C1 C2 C7 C9 147.7(5)
C3 C2 C7 C8 90.6(6)
C1 C2 C7 C8 -85.0(6)
C5 C6 C10 C12 -96.2(6)
C1 C6 C10 C12 81.5(6)
C5 C6 C10 C11 30.4(8)
C1 C6 C10 C11 -151.9(5)
U1 N2 C13 C14 -86(2)
U1 N2 C13 C18 93(2)
N2 C13 C14 C15 176.4(4)
C18 C13 C14 C15 -2.8(7)
N2 C13 C14 C19 -7.0(7)
C18 C13 C14 C19 173.7(4)
C13 C14 C15 C16 1.6(8)
C19 C14 C15 C16 -174.9(5)
C14 C15 C16 C17 0.9(8)
C15 C16 C17 C18 -2.2(8)
C16 C17 C18 C13 1.0(8)
C16 C17 C18 C22 -177.3(5)
N2 C13 C18 C17 -177.7(5)
C14 C13 C18 C17 1.5(7)
N2 C13 C18 C22 0.6(7)
C14 C13 C18 C22 179.8(4)
C15 C14 C19 C20 72.3(6)
C13 C14 C19 C20 -104.3(5)
C15 C14 C19 C21 -52.7(6)
C13 C14 C19 C21 130.8(5)
C17 C18 C22 C24 -31.6(7)
C13 C18 C22 C24 150.1(5)
C17 C18 C22 C23 93.4(6)
C13 C18 C22 C23 -84.8(6)
C29 N3 C25 C26 2.1(7)
U1 N3 C25 C26 -148.6(4)
N3 C25 C26 C27 1.3(8)
C25 C26 C27 C28 -3.4(7)
C25 C26 C27 C35 175.1(5)
C26 C27 C28 C29 2.4(7)
C35 C27 C28 C29 -176.1(4)
C25 N3 C29 C28 -3.1(7)
U1 N3 C29 C28 147.9(4)
C25 N3 C29 C30 179.0(4)
U1 N3 C29 C30 -30.0(5)
C27 C28 C29 N3 0.9(7)
C27 C28 C29 C30 178.7(4)
C34 N4 C30 C31 0.2(7)
U1 N4 C30 C31 167.9(4)
C34 N4 C30 C29 -178.2(4)
U1 N4 C30 C29 -10.5(6)
N3 C29 C30 N4 26.7(6)
C28 C29 C30 N4 -151.2(5)
N3 C29 C30 C31 -151.7(5)
C28 C29 C30 C31 30.4(7)
N4 C30 C31 C32 -1.7(8)
C29 C30 C31 C32 176.5(5)
C30 C31 C32 C33 2.2(7)
C30 C31 C32 C39 -172.3(5)
C31 C32 C33 C34 -1.4(8)
C39 C32 C33 C34 173.3(5)
C30 N4 C34 C33 0.6(8)
U1 N4 C34 C33 -167.8(4)
C32 C33 C34 N4 0.0(9)
C26 C27 C35 C38 -1.6(7)
C28 C27 C35 C38 176.8(5)
C26 C27 C35 C36 -123.1(5)
C28 C27 C35 C36 55.3(6)
C26 C27 C35 C37 118.4(5)
C28 C27 C35 C37 -63.1(6)
C31 C32 C39 C42 -148.3(5)
C33 C32 C39 C42 37.4(7)
C31 C32 C39 C41 91.8(6)
C33 C32 C39 C41 -82.4(6)
C31 C32 C39 C40 -27.2(7)
C33 C32 C39 C40 158.5(5)
C47 N5 C43 C44 -4.4(7)
U1 N5 C43 C44 171.7(4)
N5 C43 C44 C45 0.1(8)
C43 C44 C45 C46 3.4(7)
C43 C44 C45 C53 -174.3(5)
C44 C45 C46 C47 -2.7(7)
C53 C45 C46 C47 175.0(5)
C43 N5 C47 C46 5.0(7)
U1 N5 C47 C46 -170.8(3)
C43 N5 C47 C48 -174.8(4)
U1 N5 C47 C48 9.4(6)
C45 C46 C47 N5 -1.5(7)
C45 C46 C47 C48 178.3(4)
C52 N6 C48 C49 1.8(7)
U1 N6 C48 C49 173.8(4)
C52 N6 C48 C47 -178.2(4)
U1 N6 C48 C47 -6.2(6)
N5 C47 C48 N6 -1.7(6)
C46 C47 C48 N6 178.5(4)
N5 C47 C48 C49 178.2(5)
C46 C47 C48 C49 -1.5(8)
N6 C48 C49 C50 -1.8(8)
C47 C48 C49 C50 178.2(4)
C48 C49 C50 C51 0.7(7)
C48 C49 C50 C57 179.4(5)
C49 C50 C51 C52 0.2(7)
C57 C50 C51 C52 -178.4(5)
C48 N6 C52 C51 -0.8(7)
U1 N6 C52 C51 -173.0(4)
C50 C51 C52 N6 -0.1(8)
C44 C45 C53 C54 106.8(6)
C46 C45 C53 C54 -70.7(6)
C44 C45 C53 C55 -11.9(7)
C46 C45 C53 C55 170.5(5)
C44 C45 C53 C56 -132.2(5)
C46 C45 C53 C56 50.2(6)
C51 C50 C57 C60 112.5(5)
C49 C50 C57 C60 -66.1(6)
C51 C50 C57 C59 -127.0(5)
C49 C50 C57 C59 54.4(6)
C51 C50 C57 C58 -7.4(7)
C49 C50 C57 C58 174.1(4)
